data_7035686
loop_
_publ_author_name
'Zhao, Jie'
'Zhu, Guan-Hong'
'Xie, Li-Qiong'
'Wu, Ye-Si'
'Wu, Hai-Lun'
'Zhou, Ai-Ju'
'Wu, Zun-Yuan'
'Wang, Jing'
'Chen, Yan-Cong'
'Tong, Ming-Liang'

_publ_section_title
;
 Magnetic and luminescent properties of lanthanide coordination polymers
 with asymmetric biphenyl-3,2',5'-tricarboxylate.
;
_journal_issue 32
_journal_name_full 'Dalton transactions (Cambridge, England : 2003)'
_journal_page_first 14424
_journal_page_last 14435
_journal_paper_doi 10.1039/c5dt01894c
_journal_volume 44
_journal_year 2015
_chemical_formula_sum 'C27 H17 N2 O7 Yb'
_chemical_formula_weight 654.47
_chemical_name_systematic
; 
 ? 
;
_space_group_IT_number 15
_symmetry_cell_setting monoclinic
_symmetry_space_group_name_Hall '-C 2yc'
_symmetry_space_group_name_H-M 'C 1 2/c 1'
_atom_sites_solution_hydrogens geom
_atom_sites_solution_primary direct
_atom_sites_solution_secondary difmap
_audit_creation_method SHELXL-97
_audit_update_record
;
2015-06-29 deposited with the CCDC.
2015-07-07 downloaded from the CCDC.
;
_cell_angle_alpha 90.00
_cell_angle_beta 107.410(3)
_cell_angle_gamma 90.00
_cell_formula_units_Z 8
_cell_length_a 26.4030(13)
_cell_length_b 7.8892(4)
_cell_length_c 22.8578(11)
_cell_measurement_reflns_used 3583
_cell_measurement_temperature 296(2)
_cell_measurement_theta_max 26.99
_cell_measurement_theta_min 2.71
_cell_volume 4543.1(4)
_computing_cell_refinement 'Bruker SMART'
_computing_data_collection 'Bruker SMART'
_computing_data_reduction 'Bruker SAINT'
_computing_molecular_graphics 'Bruker SHELXTL'
_computing_publication_material 'Bruker SHELXTL'
_computing_structure_refinement 'Bruker SHELXTL'
_computing_structure_solution 'Bruker SHELXTL'
_diffrn_ambient_temperature 296(2)
_diffrn_measured_fraction_theta_full 1.000
_diffrn_measured_fraction_theta_max 1.000
_diffrn_measurement_device_type 'CCD area detector'
_diffrn_measurement_method 'phi and omega scans'
_diffrn_radiation_monochromator graphite
_diffrn_radiation_source 'fine-focus sealed tube'
_diffrn_radiation_type MoK\a
_diffrn_radiation_wavelength 0.71073
_diffrn_reflns_av_R_equivalents 0.0511
_diffrn_reflns_av_sigmaI/netI 0.0498
_diffrn_reflns_limit_h_max 30
_diffrn_reflns_limit_h_min -32
_diffrn_reflns_limit_k_max 9
_diffrn_reflns_limit_k_min -9
_diffrn_reflns_limit_l_max 28
_diffrn_reflns_limit_l_min -26
_diffrn_reflns_number 16941
_diffrn_reflns_theta_full 26.00
_diffrn_reflns_theta_max 26.00
_diffrn_reflns_theta_min 2.07
_exptl_absorpt_coefficient_mu 4.171
_exptl_absorpt_correction_T_max 0.9212
_exptl_absorpt_correction_T_min 0.8186
_exptl_absorpt_correction_type multi-scan
_exptl_absorpt_process_details
;
'SADABS-2004/1 (Bruker,2004) was used for absorption correction.' 
'R(int) was 0.0601 before and 0.0416 after correction.' 
'The Ratio of minimum to maximum transmission is 0.0.800646.' 
'The \l/2 correction factor is 0.0015.'
;
_exptl_crystal_colour colorless
_exptl_crystal_density_diffrn 1.914
_exptl_crystal_density_method 'not measured'
_exptl_crystal_description sheet
_exptl_crystal_F_000 2552
_exptl_crystal_size_max 0.05
_exptl_crystal_size_mid 0.03
_exptl_crystal_size_min 0.02
_refine_diff_density_max 0.722
_refine_diff_density_min -0.611
_refine_diff_density_rms 0.135
_refine_ls_extinction_method none
_refine_ls_goodness_of_fit_ref 0.993
_refine_ls_hydrogen_treatment constr
_refine_ls_matrix_type full
_refine_ls_number_parameters 336
_refine_ls_number_reflns 4455
_refine_ls_number_restraints 0
_refine_ls_restrained_S_all 0.993
_refine_ls_R_factor_all 0.0430
_refine_ls_R_factor_gt 0.0299
_refine_ls_shift/su_max 0.001
_refine_ls_shift/su_mean 0.000
_refine_ls_structure_factor_coef Fsqd
_refine_ls_weighting_details 'calc w=1/[\s^2^(Fo^2^)+(0.0300P)^2^+0.0000P] where P=(Fo^2^+2Fc^2^)/3'
_refine_ls_weighting_scheme calc
_refine_ls_wR_factor_gt 0.0610
_refine_ls_wR_factor_ref 0.0660
_reflns_number_gt 3593
_reflns_number_total 4455
_reflns_threshold_expression >2sigma(I)
_cod_data_source_file c5dt01894c2.cif
_cod_data_source_block ybm
_cod_depositor_comments 'Adding full bibliography for 7035680--7035687.cif.'
_cod_original_sg_symbol_H-M C2/c
_cod_database_code 7035686

loop_
_symmetry_equiv_pos_as_xyz
'x, y, z'
'-x, y, -z+1/2'
'x+1/2, y+1/2, z'
'-x+1/2, y+1/2, -z+1/2'
'-x, -y, -z'
'x, -y, z-1/2'
'-x+1/2, -y+1/2, -z'
'x+1/2, -y+1/2, z-1/2'

loop_
_atom_site_label
_atom_site_type_symbol
_atom_site_fract_x
_atom_site_fract_y
_atom_site_fract_z
_atom_site_U_iso_or_equiv
_atom_site_adp_type
_atom_site_occupancy
_atom_site_symmetry_multiplicity
_atom_site_calc_flag
_atom_site_refinement_flags
Yb1 Yb 0.319771(7) -0.36362(2) -0.014786(8) 0.01911(7) Uani 1 1 d .
O1 O 0.33261(13) -0.1233(4) 0.04318(14) 0.0298(8) Uani 1 1 d .
O2 O 0.25845(12) 0.0086(4) 0.04542(15) 0.0313(8) Uani 1 1 d .
O3 O 0.31330(12) 0.5602(4) 0.08056(13) 0.0284(8) Uani 1 1 d .
O4 O 0.23758(13) 0.6849(4) 0.07721(14) 0.0317(8) Uani 1 1 d .
O5 O 0.31669(13) 0.7586(4) 0.39285(14) 0.0328(8) Uani 1 1 d .
O6 O 0.32971(13) 0.4792(4) 0.39721(14) 0.0288(8) Uani 1 1 d .
N1 N 0.38252(15) -0.1944(5) -0.05683(18) 0.0285(9) Uani 1 1 d .
N2 N 0.41558(15) -0.3758(5) 0.04780(18) 0.0287(10) Uani 1 1 d .
O1W O 0.34178(14) -0.6554(4) 0.00657(15) 0.0325(8) Uani 1 1 d .
H1WA H 0.3167 -0.6846 0.0243 0.08(2) Uiso 1 1 d R
H1WB H 0.3314 -0.7403 -0.0246 0.10(3) Uiso 1 1 d R
C1 C 0.33975(17) 0.0864(6) 0.1182(2) 0.0227(10) Uani 1 1 d .
C2 C 0.39197(19) 0.0456(7) 0.1476(2) 0.0368(13) Uani 1 1 d .
H2A H 0.4074 -0.0471 0.1344 0.044 Uiso 1 1 calc R
C3 C 0.4213(2) 0.1408(7) 0.1963(3) 0.0462(16) Uani 1 1 d .
H3A H 0.4565 0.1124 0.2159 0.055 Uiso 1 1 calc R
C4 C 0.39869(19) 0.2785(7) 0.2161(2) 0.0377(14) Uani 1 1 d .
H4A H 0.4189 0.3420 0.2491 0.045 Uiso 1 1 calc R
C5 C 0.34614(18) 0.3240(6) 0.1875(2) 0.0236(11) Uani 1 1 d .
C6 C 0.31660(17) 0.2235(6) 0.13871(19) 0.0228(10) Uani 1 1 d .
H6A H 0.2810 0.2487 0.1198 0.027 Uiso 1 1 calc R
C7 C 0.32352(16) 0.4721(6) 0.2109(2) 0.0200(10) Uani 1 1 d .
C8 C 0.33125(17) 0.4814(6) 0.2742(2) 0.0244(11) Uani 1 1 d .
H8A H 0.3495 0.3941 0.2990 0.029 Uiso 1 1 calc R
C9 C 0.31291(16) 0.6151(6) 0.30113(19) 0.0206(10) Uani 1 1 d .
C10 C 0.28539(18) 0.7456(6) 0.2643(2) 0.0294(12) Uani 1 1 d .
H10A H 0.2742 0.8395 0.2817 0.035 Uiso 1 1 calc R
C11 C 0.27485(18) 0.7342(7) 0.2019(2) 0.0307(12) Uani 1 1 d .
H11A H 0.2550 0.8195 0.1774 0.037 Uiso 1 1 calc R
C12 C 0.29276(17) 0.6000(6) 0.17369(19) 0.0227(10) Uani 1 1 d .
C13 C 0.30760(18) -0.0187(6) 0.0650(2) 0.0225(10) Uani 1 1 d .
C14 C 0.28016(17) 0.6125(6) 0.10529(19) 0.0224(10) Uani 1 1 d .
C15 C 0.32005(17) 0.6192(6) 0.3691(2) 0.0234(11) Uani 1 1 d .
C16 C 0.3666(2) -0.1068(6) -0.1084(2) 0.0348(13) Uani 1 1 d .
H16A H 0.3306 -0.0847 -0.1251 0.042 Uiso 1 1 calc R
C17 C 0.4017(2) -0.0452(7) -0.1393(3) 0.0472(15) Uani 1 1 d .
H17A H 0.3888 0.0149 -0.1758 0.057 Uiso 1 1 calc R
C18 C 0.4541(2) -0.0744(8) -0.1156(3) 0.0474(15) Uani 1 1 d .
H18A H 0.4774 -0.0369 -0.1363 0.057 Uiso 1 1 calc R
C19 C 0.4736(2) -0.1609(7) -0.0600(3) 0.0414(14) Uani 1 1 d .
C20 C 0.43529(18) -0.2212(6) -0.0325(2) 0.0296(12) Uani 1 1 d .
C21 C 0.45320(18) -0.3112(6) 0.0245(2) 0.0294(12) Uani 1 1 d .
C22 C 0.5082(2) -0.3325(7) 0.0532(3) 0.0405(14) Uani 1 1 d .
C23 C 0.5232(2) -0.4137(8) 0.1097(3) 0.0512(17) Uani 1 1 d .
H23A H 0.5590 -0.4278 0.1308 0.061 Uiso 1 1 calc R
C24 C 0.4854(2) -0.4729(8) 0.1343(3) 0.0522(17) Uani 1 1 d .
H24A H 0.4952 -0.5250 0.1726 0.063 Uiso 1 1 calc R
C25 C 0.4319(2) -0.4540(8) 0.1012(2) 0.0430(14) Uani 1 1 d .
H25A H 0.4065 -0.4988 0.1176 0.052 Uiso 1 1 calc R
C26 C 0.5291(2) -0.1925(8) -0.0298(3) 0.0487(16) Uani 1 1 d .
H26A H 0.5543 -0.1569 -0.0481 0.058 Uiso 1 1 calc R
C27 C 0.5449(2) -0.2727(9) 0.0247(3) 0.0542(17) Uani 1 1 d .
H27A H 0.5809 -0.2889 0.0438 0.065 Uiso 1 1 calc R

loop_
_atom_site_aniso_label
_atom_site_aniso_U_11
_atom_site_aniso_U_22
_atom_site_aniso_U_33
_atom_site_aniso_U_23
_atom_site_aniso_U_13
_atom_site_aniso_U_12
Yb1 0.02178(11) 0.02230(13) 0.01248(11) -0.00164(9) 0.00396(7) 0.00411(9)
O1 0.0357(19) 0.025(2) 0.0276(18) -0.0101(15) 0.0078(15) 0.0054(15)
O2 0.0249(18) 0.035(2) 0.031(2) -0.0070(15) 0.0038(15) 0.0002(15)
O3 0.0341(19) 0.038(2) 0.0156(17) -0.0002(15) 0.0119(14) 0.0087(16)
O4 0.037(2) 0.036(2) 0.0197(18) 0.0036(15) 0.0047(15) 0.0143(16)
O5 0.054(2) 0.027(2) 0.0192(18) -0.0017(15) 0.0138(16) 0.0022(17)
O6 0.045(2) 0.024(2) 0.0182(18) 0.0037(14) 0.0116(15) 0.0012(16)
N1 0.034(2) 0.023(2) 0.029(2) -0.0043(18) 0.0096(18) -0.0010(18)
N2 0.025(2) 0.033(3) 0.026(2) 0.0007(19) 0.0056(17) 0.0046(18)
O1W 0.043(2) 0.031(2) 0.0254(19) -0.0002(16) 0.0129(16) 0.0085(16)
C1 0.028(2) 0.020(3) 0.021(2) -0.001(2) 0.0079(19) -0.001(2)
C2 0.033(3) 0.034(3) 0.041(3) -0.009(3) 0.007(2) 0.010(2)
C3 0.031(3) 0.055(4) 0.042(3) -0.013(3) -0.005(2) 0.018(3)
C4 0.034(3) 0.045(4) 0.026(3) -0.014(2) -0.003(2) 0.009(3)
C5 0.030(3) 0.023(3) 0.018(2) 0.0051(19) 0.009(2) 0.004(2)
C6 0.026(2) 0.025(3) 0.017(2) 0.000(2) 0.0067(19) 0.000(2)
C7 0.023(2) 0.020(3) 0.016(2) -0.0033(19) 0.0042(18) -0.0040(19)
C8 0.028(3) 0.025(3) 0.018(2) 0.005(2) 0.0042(19) 0.005(2)
C9 0.023(2) 0.022(3) 0.017(2) 0.0006(19) 0.0069(18) -0.0040(19)
C10 0.036(3) 0.031(3) 0.023(3) -0.002(2) 0.010(2) 0.011(2)
C11 0.037(3) 0.038(3) 0.014(2) 0.006(2) 0.004(2) 0.012(2)
C12 0.026(2) 0.027(3) 0.016(2) 0.001(2) 0.0081(18) 0.004(2)
C13 0.032(3) 0.015(3) 0.021(3) 0.0023(19) 0.010(2) 0.001(2)
C14 0.028(2) 0.020(3) 0.018(2) -0.0023(19) 0.0048(19) -0.001(2)
C15 0.026(2) 0.028(3) 0.019(2) -0.001(2) 0.0102(19) -0.003(2)
C16 0.042(3) 0.028(3) 0.034(3) -0.001(2) 0.010(2) -0.001(2)
C17 0.066(4) 0.031(4) 0.053(4) 0.003(3) 0.031(3) -0.005(3)
C18 0.050(4) 0.047(4) 0.057(4) -0.006(3) 0.034(3) -0.010(3)
C19 0.043(3) 0.037(4) 0.046(4) -0.010(3) 0.017(3) -0.003(3)
C20 0.028(3) 0.025(3) 0.039(3) -0.011(2) 0.014(2) -0.005(2)
C21 0.026(3) 0.025(3) 0.036(3) -0.009(2) 0.008(2) 0.003(2)
C22 0.028(3) 0.045(4) 0.045(4) -0.010(3) 0.006(2) -0.002(2)
C23 0.028(3) 0.061(5) 0.052(4) -0.005(3) -0.006(3) 0.010(3)
C24 0.037(3) 0.064(5) 0.047(4) 0.014(3) 0.000(3) 0.012(3)
C25 0.033(3) 0.057(4) 0.036(3) 0.010(3) 0.005(2) 0.010(3)
C26 0.036(3) 0.053(4) 0.067(5) -0.023(3) 0.031(3) -0.012(3)
C27 0.028(3) 0.060(5) 0.071(5) -0.017(4) 0.012(3) -0.001(3)

loop_
_atom_type_symbol
_atom_type_description
_atom_type_scat_dispersion_real
_atom_type_scat_dispersion_imag
_atom_type_scat_source
C C 0.0033 0.0016 'International Tables Vol C Tables 4.2.6.8 and 6.1.1.4'
H H 0.0000 0.0000 'International Tables Vol C Tables 4.2.6.8 and 6.1.1.4'
N N 0.0061 0.0033 'International Tables Vol C Tables 4.2.6.8 and 6.1.1.4'
O O 0.0106 0.0060 'International Tables Vol C Tables 4.2.6.8 and 6.1.1.4'
Yb Yb -0.3850 5.5486 'International Tables Vol C Tables 4.2.6.8 and 6.1.1.4'

loop_
_geom_angle_atom_site_label_1
_geom_angle_atom_site_label_2
_geom_angle_atom_site_label_3
_geom_angle
_geom_angle_site_symmetry_1
_geom_angle_site_symmetry_3
O4 Yb1 O1 78.56(11) 7 .
O4 Yb1 O2 75.08(12) 7 7_545
O1 Yb1 O2 124.00(11) . 7_545
O4 Yb1 O6 85.67(11) 7 6
O1 Yb1 O6 143.53(12) . 6
O2 Yb1 O6 82.07(11) 7_545 6
O4 Yb1 O3 122.43(11) 7 1_545
O1 Yb1 O3 73.07(12) . 1_545
O2 Yb1 O3 81.01(11) 7_545 1_545
O6 Yb1 O3 141.45(12) 6 1_545
O4 Yb1 O1W 144.39(12) 7 .
O1 Yb1 O1W 134.27(11) . .
O2 Yb1 O1W 73.86(12) 7_545 .
O6 Yb1 O1W 73.23(11) 6 .
O3 Yb1 O1W 68.87(11) 1_545 .
O4 Yb1 N2 139.58(13) 7 .
O1 Yb1 N2 75.59(12) . .
O2 Yb1 N2 145.33(12) 7_545 .
O6 Yb1 N2 97.15(12) 6 .
O3 Yb1 N2 78.41(12) 1_545 .
O1W Yb1 N2 72.81(12) . .
O4 Yb1 N1 79.68(13) 7 .
O1 Yb1 N1 77.38(12) . .
O2 Yb1 N1 141.61(12) 7_545 .
O6 Yb1 N1 67.49(12) 6 .
O3 Yb1 N1 137.34(12) 1_545 .
O1W Yb1 N1 116.06(12) . .
N2 Yb1 N1 64.75(13) . .
O4 Yb1 Yb1 52.73(8) 7 7_545
O1 Yb1 Yb1 63.27(8) . 7_545
O2 Yb1 Yb1 61.35(8) 7_545 7_545
O6 Yb1 Yb1 128.87(8) 6 7_545
O3 Yb1 Yb1 69.79(8) 1_545 7_545
O1W Yb1 Yb1 122.25(8) . 7_545
N2 Yb1 Yb1 133.41(9) . 7_545
N1 Yb1 Yb1 121.69(9) . 7_545
O4 Yb1 H1WA 136.1 7 .
O1 Yb1 H1WA 127.1 . .
O2 Yb1 H1WA 61.0 7_545 .
O6 Yb1 H1WA 86.6 6 .
O3 Yb1 H1WA 54.9 1_545 .
O1W Yb1 H1WA 19.3 . .
N2 Yb1 H1WA 84.3 . .
N1 Yb1 H1WA 135.2 . .
Yb1 Yb1 H1WA 103.0 7_545 .
C13 O1 Yb1 140.9(3) . .
C13 O2 Yb1 140.0(3) . 7_545
C14 O3 Yb1 126.9(3) . 1_565
C14 O4 Yb1 160.8(3) . 7
C15 O6 Yb1 137.2(3) . 6_556
C16 N1 C20 117.5(4) . .
C16 N1 Yb1 123.0(3) . .
C20 N1 Yb1 118.2(3) . .
C25 N2 C21 117.6(4) . .
C25 N2 Yb1 122.7(3) . .
C21 N2 Yb1 119.5(3) . .
Yb1 O1W H1WA 99.8 . .
Yb1 O1W H1WB 121.7 . .
H1WA O1W H1WB 94.0 . .
C2 C1 C6 119.6(4) . .
C2 C1 C13 120.3(4) . .
C6 C1 C13 120.1(4) . .
C3 C2 C1 120.5(5) . .
C3 C2 H2A 119.8 . .
C1 C2 H2A 119.8 . .
C2 C3 C4 120.1(5) . .
C2 C3 H3A 120.0 . .
C4 C3 H3A 120.0 . .
C3 C4 C5 121.1(5) . .
C3 C4 H4A 119.4 . .
C5 C4 H4A 119.4 . .
C4 C5 C6 117.9(4) . .
C4 C5 C7 119.1(4) . .
C6 C5 C7 123.0(4) . .
C1 C6 C5 120.8(4) . .
C1 C6 H6A 119.6 . .
C5 C6 H6A 119.6 . .
C8 C7 C12 117.7(4) . .
C8 C7 C5 117.7(4) . .
C12 C7 C5 124.6(4) . .
C9 C8 C7 122.6(4) . .
C9 C8 H8A 118.7 . .
C7 C8 H8A 118.7 . .
C8 C9 C10 119.0(4) . .
C8 C9 C15 121.6(4) . .
C10 C9 C15 119.3(4) . .
C11 C10 C9 119.2(4) . .
C11 C10 H10A 120.4 . .
C9 C10 H10A 120.4 . .
C10 C11 C12 122.6(4) . .
C10 C11 H11A 118.7 . .
C12 C11 H11A 118.7 . .
C11 C12 C7 118.6(4) . .
C11 C12 C14 115.6(4) . .
C7 C12 C14 125.7(4) . .
O1 C13 O2 125.6(4) . .
O1 C13 C1 116.7(4) . .
O2 C13 C1 117.7(4) . .
O3 C14 O4 124.3(4) . .
O3 C14 C12 118.9(4) . .
O4 C14 C12 116.7(4) . .
O5 C15 O6 125.6(4) . .
O5 C15 C9 117.8(4) . .
O6 C15 C9 116.7(4) . .
N1 C16 C17 123.1(5) . .
N1 C16 H16A 118.5 . .
C17 C16 H16A 118.5 . .
C18 C17 C16 119.3(6) . .
C18 C17 H17A 120.3 . .
C16 C17 H17A 120.3 . .
C17 C18 C19 120.3(5) . .
C17 C18 H18A 119.8 . .
C19 C18 H18A 119.8 . .
C18 C19 C20 116.6(5) . .
C18 C19 C26 124.4(5) . .
C20 C19 C26 119.0(5) . .
N1 C20 C19 123.1(5) . .
N1 C20 C21 118.0(4) . .
C19 C20 C21 118.8(4) . .
N2 C21 C22 122.9(5) . .
N2 C21 C20 117.5(4) . .
C22 C21 C20 119.6(5) . .
C23 C22 C27 122.9(5) . .
C23 C22 C21 117.0(5) . .
C27 C22 C21 120.1(5) . .
C24 C23 C22 120.1(5) . .
C24 C23 H23A 120.0 . .
C22 C23 H23A 120.0 . .
C23 C24 C25 119.0(6) . .
C23 C24 H24A 120.5 . .
C25 C24 H24A 120.5 . .
N2 C25 C24 123.2(5) . .
N2 C25 H25A 118.4 . .
C24 C25 H25A 118.4 . .
C27 C26 C19 120.8(5) . .
C27 C26 H26A 119.6 . .
C19 C26 H26A 119.6 . .
C26 C27 C22 121.5(5) . .
C26 C27 H27A 119.3 . .
C22 C27 H27A 119.3 . .

loop_
_geom_bond_atom_site_label_1
_geom_bond_atom_site_label_2
_geom_bond_distance
_geom_bond_site_symmetry_2
Yb1 O4 2.241(3) 7
Yb1 O1 2.280(3) .
Yb1 O2 2.280(3) 7_545
Yb1 O6 2.294(3) 6
Yb1 O3 2.316(3) 1_545
Yb1 O1W 2.389(3) .
Yb1 N2 2.508(4) .
Yb1 N1 2.531(4) .
Yb1 Yb1 4.3284(4) 7_545
Yb1 H1WA 2.6950 .
O1 C13 1.250(5) .
O2 C13 1.258(5) .
O2 Yb1 2.280(3) 7_545
O3 C14 1.245(5) .
O3 Yb1 2.316(3) 1_565
O4 C14 1.253(5) .
O4 Yb1 2.241(3) 7
O5 C15 1.242(5) .
O6 C15 1.264(5) .
O6 Yb1 2.294(3) 6_556
N1 C16 1.323(6) .
N1 C20 1.353(6) .
N2 C25 1.320(6) .
N2 C21 1.359(6) .
O1W H1WA 0.9048 .
O1W H1WB 0.9555 .
C1 C2 1.379(6) .
C1 C6 1.390(6) .
C1 C13 1.507(6) .
C2 C3 1.373(7) .
C2 H2A 0.9300 .
C3 C4 1.381(7) .
C3 H3A 0.9300 .
C4 C5 1.392(6) .
C4 H4A 0.9300 .
C5 C6 1.400(6) .
C5 C7 1.483(6) .
C6 H6A 0.9300 .
C7 C8 1.401(6) .
C7 C12 1.410(6) .
C8 C9 1.380(6) .
C8 H8A 0.9300 .
C9 C10 1.389(6) .
C9 C15 1.509(6) .
C10 C11 1.372(6) .
C10 H10A 0.9300 .
C11 C12 1.394(6) .
C11 H11A 0.9300 .
C12 C14 1.501(6) .
C16 C17 1.410(7) .
C16 H16A 0.9300 .
C17 C18 1.345(7) .
C17 H17A 0.9300 .
C18 C19 1.398(8) .
C18 H18A 0.9300 .
C19 C20 1.422(7) .
C19 C26 1.443(8) .
C20 C21 1.434(7) .
C21 C22 1.412(7) .
C22 C23 1.390(8) .
C22 C27 1.401(8) .
C23 C24 1.364(8) .
C23 H23A 0.9300 .
C24 C25 1.398(7) .
C24 H24A 0.9300 .
C25 H25A 0.9300 .
C26 C27 1.347(8) .
C26 H26A 0.9300 .
C27 H27A 0.9300 .
